data_7208729
loop_
_publ_author_name
'Kounavi, Konstantina A.'
'Moushi, Eleni E.'
'Manos, Manolis J.'
'Papatriantafyllopoulou, Constantina'
'Tasiopoulos, Anastasios J.'
'Nastopoulos, Vassilios'

_publ_section_title
;
 Supramolecular patterns of cationic and neutral Ni(ii) complexes from the
 interplay of hydrogen-bonding, stacking interactions and
 metal-coordination motifs
;
_journal_issue 20
_journal_name_full CrystEngComm
_journal_page_first 6492
_journal_paper_doi 10.1039/c2ce25704a
_journal_volume 14
_journal_year 2012
_chemical_formula_moiety 'C60 H48 N8 Ni 2+, 2(C2 H6 O), 2(N O3 1-), 2(H2 O)'
_chemical_formula_sum 'C64 H64 N10 Ni O10'
_chemical_formula_weight 1191.96
_space_group_IT_number 45
_symmetry_cell_setting orthorhombic
_symmetry_space_group_name_Hall 'I 2 -2c'
_symmetry_space_group_name_H-M 'I b a 2'
_atom_sites_solution_hydrogens geom
_atom_sites_solution_primary direct
_atom_sites_solution_secondary difmap
_audit_creation_method SHELXL-97
_cell_angle_alpha 90.00
_cell_angle_beta 90.00
_cell_angle_gamma 90.00
_cell_formula_units_Z 4
_cell_length_a 11.4752(3)
_cell_length_b 22.9510(5)
_cell_length_c 22.8593(5)
_cell_measurement_reflns_used 11469
_cell_measurement_temperature 100(2)
_cell_measurement_theta_max 30.0426
_cell_measurement_theta_min 3.1930
_cell_volume 6020.4(2)
_computing_cell_refinement 'CrysAlis RED (Oxford Diffraction, 2009)'
_computing_data_collection 'CrysAlis CCD (Oxford Diffraction, 2009)'
_computing_data_reduction 'CrysAlis RED (Oxford Diffraction, 2009)'
_computing_molecular_graphics 'PLATON (Spek, 1990); MERCURY (Bruno et al. 2002)'
_computing_publication_material 'WINGX (Farrugia, 1999)'
_computing_structure_refinement 'SHELXL-97 (Sheldrick, 1997)'
_computing_structure_solution 'SIR92 (Altomare et al., 1994)'
_diffrn_ambient_temperature 100(2)
_diffrn_detector_area_resol_mean 16.0288
_diffrn_measured_fraction_theta_full 0.995
_diffrn_measured_fraction_theta_max 0.995
_diffrn_measurement_device_type 'Oxford Diffraction Xcalibur-3 with Sapphire CCD'
_diffrn_measurement_method '\w scans'
_diffrn_radiation_monochromator graphite
_diffrn_radiation_source 'Enhance (Mo) X-ray source'
_diffrn_radiation_type MoK\a
_diffrn_radiation_wavelength 0.71073
_diffrn_reflns_av_R_equivalents 0.0000
_diffrn_reflns_av_sigmaI/netI 0.0456
_diffrn_reflns_limit_h_max 15
_diffrn_reflns_limit_h_min 0
_diffrn_reflns_limit_k_max 31
_diffrn_reflns_limit_k_min 0
_diffrn_reflns_limit_l_max 20
_diffrn_reflns_limit_l_min -31
_diffrn_reflns_number 5714
_diffrn_reflns_theta_full 29.00
_diffrn_reflns_theta_max 29.00
_diffrn_reflns_theta_min 3.57
_exptl_absorpt_coefficient_mu 0.390
_exptl_absorpt_correction_T_max 1.0000
_exptl_absorpt_correction_T_min 0.8374
_exptl_absorpt_correction_type multi-scan
_exptl_absorpt_process_details 'Empirical absorption correction (CrysAlis RED, Oxford Diffraction)'
_exptl_crystal_colour yellow
_exptl_crystal_density_diffrn 1.315
_exptl_crystal_density_method 'not measured'
_exptl_crystal_description prism
_exptl_crystal_F_000 2504
_exptl_crystal_size_max 0.31
_exptl_crystal_size_mid 0.21
_exptl_crystal_size_min 0.15
_refine_diff_density_max 0.971
_refine_diff_density_min -0.490
_refine_diff_density_rms 0.066
_refine_ls_abs_structure_details 'Flack H D (1983), Acta Cryst. A39, 876-881, 1632 Friedel pairs'
_refine_ls_abs_structure_Flack -0.008(14)
_refine_ls_extinction_method none
_refine_ls_goodness_of_fit_ref 0.996
_refine_ls_hydrogen_treatment mixed
_refine_ls_matrix_type full
_refine_ls_number_parameters 403
_refine_ls_number_reflns 5714
_refine_ls_number_restraints 6
_refine_ls_restrained_S_all 1.022
_refine_ls_R_factor_all 0.0582
_refine_ls_R_factor_gt 0.0434
_refine_ls_shift/su_max 0.001
_refine_ls_shift/su_mean 0.000
_refine_ls_structure_factor_coef Fsqd
_refine_ls_weighting_details 'calc w=1/[\s^2^(Fo^2^)+(0.0734P)^2^] where P=(Fo^2^+2Fc^2^)/3'
_refine_ls_weighting_scheme calc
_refine_ls_wR_factor_gt 0.1067
_refine_ls_wR_factor_ref 0.1114
_reflns_number_gt 4585
_reflns_number_total 5714
_reflns_threshold_expression >2\s(I)
_cod_data_source_file c2ce25704a.txt
_cod_data_source_block 9-Ni{HL'}4_{NO3}2_2EtOH_2H2O
_cod_depositor_comments
;
The following automatic conversions were performed:

'_symmetry_cell_setting' value 'Orthorhombic' changed to
'orthorhombic' according to
/home/saulius/struct/CIF-dictionaries/cif_core.dic dictionary named
'cif_core.dic' version 2.4.2 from
2011-04-26.

'_exptl_absorpt_correction_type' value 'multi scan'
changed to 'multi-scan' according to
/home/saulius/struct/CIF-dictionaries/cif_core.dic dictionary named
'cif_core.dic' version 2.4.2 from 2011-04-26.

Automatic conversion script
Id: cif_fix_values 1891 2012-01-12 08:04:46Z andrius 
;
_cod_database_code 7208729

loop_
_symmetry_equiv_pos_as_xyz
'x, y, z'
'-x, -y, z'
'-x, y, z+1/2'
'x, -y, z+1/2'
'x+1/2, y+1/2, z+1/2'
'-x+1/2, -y+1/2, z+1/2'
'-x+1/2, y+1/2, z+1'
'x+1/2, -y+1/2, z+1'

loop_
_atom_site_label
_atom_site_type_symbol
_atom_site_fract_x
_atom_site_fract_y
_atom_site_fract_z
_atom_site_U_iso_or_equiv
_atom_site_adp_type
_atom_site_occupancy
_atom_site_symmetry_multiplicity
_atom_site_calc_flag
_atom_site_refinement_flags
C2B C 0.1082(2) 0.94718(12) 0.62086(13) 0.0232(6) Uani 1 1 d .
H2B H 0.1469 0.9817 0.6119 0.028 Uiso 1 1 calc R
C2A C 0.0476(3) 1.06778(11) 0.82067(12) 0.0215(5) Uani 1 1 d .
H2A H 0.1215 1.0515 0.8242 0.026 Uiso 1 1 calc R
C4B C -0.0093(2) 0.88388(11) 0.66037(12) 0.0199(5) Uani 1 1 d .
C4A C -0.1269(2) 1.08861(11) 0.78910(13) 0.0204(5) Uani 1 1 d .
C5B C 0.0550(2) 0.85493(11) 0.61948(12) 0.0212(5) Uani 1 1 d .
C5A C -0.1078(2) 1.12079(12) 0.83901(12) 0.0211(6) Uani 1 1 d .
C7B C -0.1015(2) 0.86064(11) 0.69872(13) 0.0220(5) Uani 1 1 d .
C7A C -0.2280(2) 1.08828(12) 0.75071(12) 0.0209(5) Uani 1 1 d .
C8B C -0.2106(2) 0.88648(12) 0.70100(13) 0.0258(6) Uani 1 1 d .
H8B H -0.2267 0.9183 0.6771 0.031 Uiso 1 1 calc R
C8A C -0.2751(2) 1.03536(12) 0.73112(14) 0.0262(6) Uani 1 1 d .
H8A H -0.2439 1.0004 0.7444 0.031 Uiso 1 1 calc R
C9B C -0.2956(3) 0.86565(14) 0.73829(15) 0.0322(7) Uani 1 1 d .
H9B H -0.3689 0.8829 0.7389 0.039 Uiso 1 1 calc R
C9A C -0.3670(3) 1.03480(13) 0.69238(17) 0.0330(7) Uani 1 1 d .
H9A H -0.3964 0.9995 0.6790 0.040 Uiso 1 1 calc R
C10B C -0.2715(3) 0.81920(15) 0.77475(15) 0.0346(7) Uani 1 1 d .
H10B H -0.3278 0.8061 0.8009 0.042 Uiso 1 1 calc R
C10A C -0.4161(3) 1.08680(14) 0.67329(15) 0.0318(7) Uani 1 1 d .
H10A H -0.4782 1.0865 0.6471 0.038 Uiso 1 1 calc R
C11B C -0.1641(3) 0.79206(13) 0.77257(14) 0.0324(7) Uani 1 1 d .
H11B H -0.1489 0.7603 0.7966 0.039 Uiso 1 1 calc R
C11A C -0.3717(2) 1.13909(12) 0.69360(15) 0.0280(6) Uani 1 1 d .
H11A H -0.4051 1.1740 0.6816 0.034 Uiso 1 1 calc R
C12B C -0.0788(3) 0.81226(12) 0.73453(13) 0.0261(6) Uani 1 1 d .
H12B H -0.0068 0.7938 0.7328 0.031 Uiso 1 1 calc R
C12A C -0.2790(2) 1.13992(11) 0.73122(13) 0.0234(6) Uani 1 1 d .
H12A H -0.2495 1.1755 0.7440 0.028 Uiso 1 1 calc R
C13B C 0.0504(2) 0.79379(11) 0.59986(12) 0.0216(5) Uani 1 1 d .
C13A C -0.1846(3) 1.16043(12) 0.87163(12) 0.0255(6) Uani 1 1 d .
C14B C -0.0489(3) 0.77222(13) 0.57292(15) 0.0296(6) Uani 1 1 d .
H14B H -0.1118 0.7969 0.5662 0.036 Uiso 1 1 calc R
C14A C -0.3012(3) 1.14569(13) 0.88129(14) 0.0286(6) Uani 1 1 d .
H14A H -0.3310 1.1112 0.8660 0.034 Uiso 1 1 calc R
C15B C -0.0556(3) 0.71456(13) 0.55589(16) 0.0343(7) Uani 1 1 d .
H15B H -0.1230 0.7006 0.5382 0.041 Uiso 1 1 calc R
C15A C -0.3721(3) 1.18209(14) 0.91347(15) 0.0351(7) Uani 1 1 d .
H15A H -0.4494 1.1718 0.9202 0.042 Uiso 1 1 calc R
C16B C 0.0376(3) 0.67753(12) 0.56503(14) 0.0317(7) Uani 1 1 d .
H16B H 0.0337 0.6388 0.5532 0.038 Uiso 1 1 calc R
C16A C -0.3291(3) 1.23376(15) 0.93568(14) 0.0360(8) Uani 1 1 d .
H16A H -0.3773 1.2582 0.9572 0.043 Uiso 1 1 calc R
C17B C 0.1359(3) 0.69843(13) 0.59179(15) 0.0334(7) Uani 1 1 d .
H17B H 0.1987 0.6736 0.5981 0.040 Uiso 1 1 calc R
C17A C -0.2155(3) 1.24886(14) 0.92592(16) 0.0368(8) Uani 1 1 d .
H17A H -0.1868 1.2838 0.9408 0.044 Uiso 1 1 calc R
C18B C 0.1431(3) 0.75613(13) 0.60953(15) 0.0302(6) Uani 1 1 d .
H18B H 0.2102 0.7696 0.6279 0.036 Uiso 1 1 calc R
C18A C -0.1419(3) 1.21214(13) 0.89372(14) 0.0308(7) Uani 1 1 d .
H18A H -0.0646 1.2226 0.8873 0.037 Uiso 1 1 calc R
N1B N 0.1294(2) 0.89568(10) 0.59551(11) 0.0229(5) Uani 1 1 d D
H1B H 0.176(3) 0.8933(15) 0.5653(10) 0.034 Uiso 1 1 d D
N1A N 0.0027(2) 1.10738(10) 0.85730(11) 0.0221(5) Uani 1 1 d D
H1A H 0.040(3) 1.1180(15) 0.8882(10) 0.033 Uiso 1 1 d D
N3B N 0.0247(2) 0.94222(10) 0.66055(11) 0.0206(5) Uani 1 1 d .
N3A N -0.0273(2) 1.05517(10) 0.77891(12) 0.0204(5) Uani 1 1 d .
Ni Ni 0.0000 1.0000 0.71885(2) 0.01755(11) Uani 1 2 d S
N N 0.2202(3) 0.89211(11) 0.45624(11) 0.0330(6) Uani 1 1 d .
O2 O 0.28674(19) 0.89442(10) 0.49990(10) 0.0356(5) Uani 1 1 d D
O3 O 0.2550(2) 0.90735(13) 0.40703(11) 0.0511(7) Uani 1 1 d .
O1 O 0.11843(19) 0.87352(9) 0.46278(11) 0.0352(5) Uani 1 1 d .
O4 O 0.2882(4) 1.04571(14) 0.56808(15) 0.0730(10) Uani 1 1 d D
H4 H 0.336(4) 1.021(2) 0.552(3) 0.110 Uiso 1 1 d D
C19 C 0.2092(7) 1.0724(2) 0.5262(3) 0.093(2) Uani 1 1 d .
H19A H 0.2492 1.1049 0.5081 0.111 Uiso 1 1 calc R
H19B H 0.1434 1.0882 0.5477 0.111 Uiso 1 1 calc R
C20 C 0.1640(6) 1.0349(2) 0.4798(3) 0.095(2) Uani 1 1 d .
H20A H 0.1100 1.0073 0.4961 0.142 Uiso 1 1 calc R
H20B H 0.2273 1.0143 0.4616 0.142 Uiso 1 1 calc R
H20C H 0.1249 1.0583 0.4510 0.142 Uiso 1 1 calc R
O5 O 0.5215(5) 1.0461(3) 0.4161(4) 0.069(2) Uani 0.50 1 d P
O6 O 0.4635(7) 0.9865(4) 0.5171(4) 0.085(2) Uani 0.50 1 d PD

loop_
_atom_site_aniso_label
_atom_site_aniso_U_11
_atom_site_aniso_U_22
_atom_site_aniso_U_33
_atom_site_aniso_U_23
_atom_site_aniso_U_13
_atom_site_aniso_U_12
C2B 0.0244(14) 0.0184(13) 0.0269(14) -0.0005(11) -0.0011(12) -0.0022(10)
C2A 0.0241(13) 0.0156(12) 0.0248(14) 0.0020(10) 0.0007(12) 0.0021(10)
C4B 0.0256(14) 0.0125(12) 0.0216(13) 0.0018(10) -0.0044(11) 0.0001(9)
C4A 0.0212(13) 0.0140(11) 0.0262(14) 0.0021(10) 0.0038(11) -0.0005(9)
C5B 0.0218(13) 0.0173(12) 0.0245(14) -0.0018(10) -0.0045(11) 0.0008(10)
C5A 0.0227(13) 0.0179(13) 0.0225(14) 0.0006(10) 0.0030(11) 0.0012(10)
C7B 0.0260(13) 0.0153(12) 0.0247(13) -0.0020(10) -0.0001(11) -0.0052(10)
C7A 0.0177(12) 0.0227(14) 0.0224(13) -0.0001(11) 0.0035(10) 0.0011(10)
C8B 0.0270(14) 0.0222(13) 0.0281(15) 0.0024(11) -0.0016(11) -0.0034(11)
C8A 0.0201(12) 0.0173(12) 0.0412(18) 0.0015(11) 0.0009(12) 0.0004(9)
C9B 0.0276(15) 0.0332(16) 0.0359(16) -0.0026(13) 0.0010(13) -0.0060(12)
C9A 0.0279(15) 0.0228(14) 0.0482(18) 0.0002(14) -0.0027(14) -0.0035(11)
C10B 0.0369(18) 0.0357(17) 0.0312(16) 0.0022(14) 0.0034(14) -0.0134(13)
C10A 0.0229(14) 0.0331(16) 0.0395(18) 0.0045(14) -0.0011(13) -0.0015(12)
C11B 0.0454(18) 0.0217(14) 0.0302(16) 0.0036(13) -0.0025(14) -0.0102(12)
C11A 0.0254(14) 0.0219(14) 0.0365(15) 0.0053(13) 0.0012(13) 0.0047(11)
C12B 0.0319(15) 0.0183(13) 0.0281(15) -0.0006(11) -0.0031(11) -0.0022(10)
C12A 0.0251(13) 0.0166(12) 0.0285(16) -0.0002(10) 0.0040(11) 0.0026(9)
C13B 0.0264(13) 0.0162(12) 0.0222(13) -0.0011(10) 0.0016(11) -0.0015(10)
C13A 0.0319(16) 0.0236(13) 0.0209(13) 0.0019(11) 0.0011(11) 0.0085(11)
C14B 0.0305(15) 0.0214(14) 0.0369(17) -0.0047(12) -0.0049(14) 0.0024(12)
C14A 0.0295(16) 0.0259(14) 0.0305(15) 0.0012(12) 0.0068(13) 0.0025(11)
C15B 0.0378(18) 0.0257(16) 0.0394(18) -0.0037(13) -0.0078(15) -0.0081(13)
C15A 0.0380(18) 0.0348(17) 0.0327(16) 0.0059(14) 0.0078(14) 0.0089(13)
C16B 0.0504(18) 0.0130(13) 0.0316(16) -0.0011(11) 0.0106(14) -0.0057(12)
C16A 0.0438(19) 0.0359(18) 0.0283(15) -0.0005(14) 0.0050(15) 0.0225(14)
C17B 0.0405(18) 0.0206(14) 0.0390(18) -0.0023(13) -0.0013(14) 0.0097(12)
C17A 0.0447(19) 0.0286(16) 0.0371(18) -0.0097(14) -0.0030(15) 0.0119(14)
C18B 0.0315(16) 0.0247(14) 0.0345(16) -0.0032(13) -0.0054(13) 0.0040(11)
C18A 0.0341(17) 0.0254(15) 0.0328(16) -0.0038(13) -0.0019(13) 0.0064(12)
N1B 0.0263(13) 0.0181(11) 0.0245(12) -0.0012(10) 0.0031(10) -0.0017(9)
N1A 0.0259(12) 0.0187(11) 0.0217(11) -0.0001(9) -0.0015(10) 0.0009(9)
N3B 0.0262(13) 0.0157(12) 0.0199(12) 0.0003(9) -0.0009(10) -0.0020(9)
N3A 0.0247(12) 0.0132(11) 0.0234(13) -0.0004(9) 0.0008(10) 0.0037(9)
Ni 0.0205(2) 0.01270(18) 0.0195(2) 0.000 0.000 0.00039(17)
N 0.0436(15) 0.0301(13) 0.0252(14) -0.0005(10) -0.0014(11) 0.0081(11)
O2 0.0357(12) 0.0407(12) 0.0305(12) 0.0040(10) -0.0059(10) 0.0071(10)
O3 0.0502(16) 0.071(2) 0.0317(13) 0.0107(13) 0.0028(12) -0.0039(14)
O1 0.0404(12) 0.0354(11) 0.0299(12) 0.0020(10) 0.0004(11) -0.0040(9)
O4 0.117(3) 0.0562(19) 0.0456(18) 0.0064(15) 0.0003(19) -0.0381(19)
C19 0.149(6) 0.057(3) 0.072(3) 0.007(3) 0.008(4) -0.039(4)
C20 0.119(5) 0.065(3) 0.100(5) 0.024(3) -0.024(4) -0.033(3)
O5 0.047(3) 0.060(4) 0.099(6) 0.011(4) -0.001(3) -0.006(3)
O6 0.074(6) 0.089(6) 0.092(6) 0.013(5) -0.003(4) -0.015(4)

loop_
_atom_type_symbol
_atom_type_description
_atom_type_scat_dispersion_real
_atom_type_scat_dispersion_imag
_atom_type_scat_source
C C 0.0033 0.0016 'International Tables Vol C Tables 4.2.6.8 and 6.1.1.4'
H H 0.0000 0.0000 'International Tables Vol C Tables 4.2.6.8 and 6.1.1.4'
N N 0.0061 0.0033 'International Tables Vol C Tables 4.2.6.8 and 6.1.1.4'
O O 0.0106 0.0060 'International Tables Vol C Tables 4.2.6.8 and 6.1.1.4'
Ni Ni 0.3393 1.1124 'International Tables Vol C Tables 4.2.6.8 and 6.1.1.4'

loop_
_geom_angle_atom_site_label_1
_geom_angle_atom_site_label_2
_geom_angle_atom_site_label_3
_geom_angle
_geom_angle_site_symmetry_1
_geom_angle_site_symmetry_3
N3B C2B N1B 110.6(2) . .
N3B C2B H2B 124.7 . .
N1B C2B H2B 124.7 . .
N3A C2A N1A 110.5(2) . .
N3A C2A H2A 124.7 . .
N1A C2A H2A 124.7 . .
C5B C4B N3B 108.6(2) . .
C5B C4B C7B 128.3(2) . .
N3B C4B C7B 123.1(2) . .
C5A C4A N3A 107.6(2) . .
C5A C4A C7A 129.0(2) . .
N3A C4A C7A 123.3(2) . .
C4B C5B N1B 106.1(2) . .
C4B C5B C13B 130.8(3) . .
N1B C5B C13B 123.1(2) . .
N1A C5A C4A 106.2(2) . .
N1A C5A C13A 122.6(3) . .
C4A C5A C13A 131.1(3) . .
C8B C7B C12B 118.9(3) . .
C8B C7B C4B 121.0(2) . .
C12B C7B C4B 120.0(2) . .
C12A C7A C8A 118.2(2) . .
C12A C7A C4A 121.5(2) . .
C8A C7A C4A 120.3(2) . .
C9B C8B C7B 120.9(3) . .
C9B C8B H8B 119.6 . .
C7B C8B H8B 119.6 . .
C9A C8A C7A 120.5(3) . .
C9A C8A H8A 119.7 . .
C7A C8A H8A 119.7 . .
C10B C9B C8B 119.9(3) . .
C10B C9B H9B 120.1 . .
C8B C9B H9B 120.1 . .
C8A C9A C10A 120.3(3) . .
C8A C9A H9A 119.9 . .
C10A C9A H9A 119.9 . .
C9B C10B C11B 120.3(3) . .
C9B C10B H10B 119.8 . .
C11B C10B H10B 119.8 . .
C11A C10A C9A 119.3(3) . .
C11A C10A H10A 120.3 . .
C9A C10A H10A 120.3 . .
C10B C11B C12B 120.0(3) . .
C10B C11B H11B 120.0 . .
C12B C11B H11B 120.0 . .
C12A C11A C10A 120.6(3) . .
C12A C11A H11A 119.7 . .
C10A C11A H11A 119.7 . .
C11B C12B C7B 119.9(3) . .
C11B C12B H12B 120.0 . .
C7B C12B H12B 120.0 . .
C11A C12A C7A 121.0(3) . .
C11A C12A H12A 119.5 . .
C7A C12A H12A 119.5 . .
C14B C13B C18B 118.6(3) . .
C14B C13B C5B 120.3(3) . .
C18B C13B C5B 121.1(3) . .
C18A C13A C14A 119.4(3) . .
C18A C13A C5A 120.4(3) . .
C14A C13A C5A 120.3(3) . .
C15B C14B C13B 120.9(3) . .
C15B C14B H14B 119.6 . .
C13B C14B H14B 119.6 . .
C15A C14A C13A 120.2(3) . .
C15A C14A H14A 119.9 . .
C13A C14A H14A 119.9 . .
C14B C15B C16B 120.2(3) . .
C14B C15B H15B 119.9 . .
C16B C15B H15B 119.9 . .
C14A C15A C16A 120.3(3) . .
C14A C15A H15A 119.8 . .
C16A C15A H15A 119.8 . .
C17B C16B C15B 119.3(3) . .
C17B C16B H16B 120.3 . .
C15B C16B H16B 120.3 . .
C17A C16A C15A 119.9(3) . .
C17A C16A H16A 120.0 . .
C15A C16A H16A 120.0 . .
C16B C17B C18B 120.9(3) . .
C16B C17B H17B 119.6 . .
C18B C17B H17B 119.6 . .
C16A C17A C18A 120.5(3) . .
C16A C17A H17A 119.7 . .
C18A C17A H17A 119.7 . .
C17B C18B C13B 120.1(3) . .
C17B C18B H18B 119.9 . .
C13B C18B H18B 119.9 . .
C13A C18A C17A 119.7(3) . .
C13A C18A H18A 120.1 . .
C17A C18A H18A 120.1 . .
C2B N1B C5B 108.3(2) . .
C2B N1B H1B 121(2) . .
C5B N1B H1B 130(2) . .
C2A N1A C5A 108.5(2) . .
C2A N1A H1A 121(3) . .
C5A N1A H1A 130(3) . .
C2B N3B C4B 106.4(2) . .
C2B N3B Ni 121.85(19) . .
C4B N3B Ni 129.1(2) . .
C2A N3A C4A 107.0(2) . .
C2A N3A Ni 124.3(2) . .
C4A N3A Ni 128.6(2) . .
N3A Ni N3A 87.07(15) . 2_575
N3A Ni N3B 90.99(9) . 2_575
N3A Ni N3B 177.64(13) 2_575 2_575
N3A Ni N3B 177.64(13) . .
N3A Ni N3B 90.99(9) 2_575 .
N3B Ni N3B 90.99(15) 2_575 .
O3 N O1 120.2(3) . .
O3 N O2 120.7(3) . .
O1 N O2 119.1(3) . .
C19 O4 H4 113(5) . .
O4 C19 C20 116.8(5) . .
O4 C19 H19A 108.1 . .
C20 C19 H19A 108.1 . .
O4 C19 H19B 108.1 . .
C20 C19 H19B 108.1 . .
H19A C19 H19B 107.3 . .
C19 C20 H20A 109.5 . .
C19 C20 H20B 109.5 . .
H20A C20 H20B 109.5 . .
C19 C20 H20C 109.5 . .
H20A C20 H20C 109.5 . .
H20B C20 H20C 109.5 . .

loop_
_geom_bond_atom_site_label_1
_geom_bond_atom_site_label_2
_geom_bond_distance
_geom_bond_site_symmetry_2
C2B N3B 1.325(4) .
C2B N1B 1.339(4) .
C2B H2B 0.9300 .
C2A N3A 1.317(4) .
C2A N1A 1.339(4) .
C2A H2A 0.9300 .
C4B C5B 1.364(4) .
C4B N3B 1.395(3) .
C4B C7B 1.474(4) .
C4A C5A 1.377(4) .
C4A N3A 1.396(3) .
C4A C7A 1.454(4) .
C5B N1B 1.380(4) .
C5B C13B 1.474(4) .
C5A N1A 1.370(4) .
C5A C13A 1.470(4) .
C7B C8B 1.386(4) .
C7B C12B 1.404(4) .
C7A C12A 1.395(4) .
C7A C8A 1.403(4) .
C8B C9B 1.381(4) .
C8B H8B 0.9300 .
C8A C9A 1.378(5) .
C8A H8A 0.9300 .
C9B C10B 1.381(5) .
C9B H9B 0.9300 .
C9A C10A 1.390(4) .
C9A H9A 0.9300 .
C10B C11B 1.382(5) .
C10B H10B 0.9300 .
C10A C11A 1.384(4) .
C10A H10A 0.9300 .
C11B C12B 1.389(4) .
C11B H11B 0.9300 .
C11A C12A 1.368(4) .
C11A H11A 0.9300 .
C12B H12B 0.9300 .
C12A H12A 0.9300 .
C13B C14B 1.386(4) .
C13B C18B 1.389(4) .
C13A C18A 1.380(4) .
C13A C14A 1.398(4) .
C14B C15B 1.381(4) .
C14B H14B 0.9300 .
C14A C15A 1.379(4) .
C14A H14A 0.9300 .
C15B C16B 1.382(5) .
C15B H15B 0.9300 .
C15A C16A 1.381(5) .
C15A H15A 0.9300 .
C16B C17B 1.370(5) .
C16B H16B 0.9300 .
C16A C17A 1.367(5) .
C16A H16A 0.9300 .
C17B C18B 1.388(4) .
C17B H17B 0.9300 .
C17A C18A 1.402(4) .
C17A H17A 0.9300 .
C18B H18B 0.9300 .
C18A H18A 0.9300 .
N1B H1B 0.873(7) .
N1A H1A 0.861(10) .
N3B Ni 1.901(3) .
N3A Ni 1.894(3) .
Ni N3A 1.894(3) 2_575
Ni N3B 1.901(3) 2_575
N O3 1.244(4) .
N O1 1.252(4) .
N O2 1.258(3) .
O4 C19 1.453(8) .
O4 H4 0.872(17) .
C19 C20 1.463(8) .
C19 H19A 0.9700 .
C19 H19B 0.9700 .
C20 H20A 0.9600 .
C20 H20B 0.9600 .
C20 H20C 0.9600 .
O6 O6 1.042(13) 2_675
